data_2019590
loop_
_publ_author_name
'Cheng, Shao-Min'
'Wang, Xian-Fei'
'Yang, Fang'
'Chen, Hang'
'Liu, Wen-Long'

_publ_section_title
;
 Poly[(\m~5~-3-carboxybenzene-1,2-dicarboxylato)lead(II)]: a helical
 lead(II) coordination polymer
;
_journal_coeditor_code YP3068
_journal_issue 7
_journal_name_full 'Acta Crystallographica Section C'
_journal_page_first 693
_journal_page_last 696
_journal_paper_doi 10.1107/S2053229614013667
_journal_volume 70
_journal_year 2014
_chemical_formula_iupac '[Pb (C9 H4 O6)]'
_chemical_formula_moiety 'C9 H4 O6 Pb'
_chemical_formula_sum 'C9 H4 O6 Pb'
_chemical_formula_weight 415.31
_chemical_name_systematic
;
Poly[(\m~5~-3-carboxybenzene-1,2-dicarboxylato)lead(II)]
;
_space_group_crystal_system orthorhombic
_space_group_IT_number 19
_space_group_name_Hall 'P 2ac 2ab'
_space_group_name_H-M_alt 'P 21 21 21'
_symmetry_space_group_name_Hall 'P 2ac 2ab'
_symmetry_space_group_name_H-M 'P 21 21 21'
_atom_sites_solution_hydrogens geom
_audit_creation_method SHELXL2013
_cell_angle_alpha 90
_cell_angle_beta 90
_cell_angle_gamma 90
_cell_formula_units_Z 4
_cell_length_a 4.7900(8)
_cell_length_b 7.7306(12)
_cell_length_c 24.562(4)
_cell_measurement_reflns_used 2173
_cell_measurement_temperature 296(2)
_cell_measurement_theta_max 23.426
_cell_measurement_theta_min 2.762
_cell_volume 909.5(3)
_computing_cell_refinement 'SAINT (Bruker, 2003)'
_computing_data_collection 'APEX2 (Bruker, 2005)'
_computing_data_reduction 'SAINT (Bruker, 2003)'
_computing_molecular_graphics
;
XP (Sheldrick, 2008) and DIAMOND (Brandenburg, 1999)
;
_computing_publication_material
;
SHELXL2013 (Sheldrick, 2008) and PLATON (Spek, 2009)
;
_computing_structure_refinement 'SHELXL2013 (Sheldrick, 2008)'
_computing_structure_solution 'SHELXL2013 (Sheldrick, 2008)'
_diffrn_ambient_temperature 296(2)
_diffrn_measured_fraction_theta_full 0.996
_diffrn_measured_fraction_theta_max 0.997
_diffrn_measurement_device_type 'Bruker APEXII CCD area-detector'
_diffrn_measurement_method '\f and \w'
_diffrn_radiation_type MoK\a
_diffrn_radiation_wavelength 0.71073
_diffrn_reflns_av_R_equivalents 0.0618
_diffrn_reflns_limit_h_max 6
_diffrn_reflns_limit_h_min -6
_diffrn_reflns_limit_k_max 10
_diffrn_reflns_limit_k_min -10
_diffrn_reflns_limit_l_max 30
_diffrn_reflns_limit_l_min -31
_diffrn_reflns_number 7913
_diffrn_reflns_theta_full 25.242
_diffrn_reflns_theta_max 27.568
_diffrn_reflns_theta_min 2.762
_exptl_absorpt_coefficient_mu 18.559
_exptl_absorpt_correction_T_max 0.3566
_exptl_absorpt_correction_T_min 0.3183
_exptl_absorpt_correction_type multi-scan
_exptl_absorpt_process_details '(SADABS; Bruker, 2003)'
_exptl_crystal_colour colourless
_exptl_crystal_density_diffrn 3.033
_exptl_crystal_description block
_exptl_crystal_F_000 752
_exptl_crystal_size_max 0.080
_exptl_crystal_size_mid 0.070
_exptl_crystal_size_min 0.070
_refine_diff_density_max 0.921
_refine_diff_density_min -1.889
_refine_ls_abs_structure_details
;
Flack <i>x</i> parameter determined using 712 quotients [(I+)-(I-)]/[(I+)+(I-)]
(Parsons & Flack, 2004)
;
_refine_ls_abs_structure_Flack 0.006(13)
_refine_ls_extinction_method none
_refine_ls_goodness_of_fit_ref 0.947
_refine_ls_hydrogen_treatment constr
_refine_ls_matrix_type full
_refine_ls_number_parameters 146
_refine_ls_number_reflns 2091
_refine_ls_number_restraints 0
_refine_ls_restrained_S_all 0.947
_refine_ls_R_factor_all 0.0354
_refine_ls_R_factor_gt 0.0296
_refine_ls_shift/su_max 0.000
_refine_ls_shift/su_mean 0.000
_refine_ls_structure_factor_coef Fsqd
_refine_ls_weighting_details 'w = 1/[\s^2^(Fo^2^)+(0.0002P)^2^] where P=(Fo^2^+2Fc^2^)/3'
_refine_ls_weighting_scheme calc
_refine_ls_wR_factor_gt 0.0526
_refine_ls_wR_factor_ref 0.0548
_reflns_number_gt 1920
_reflns_number_total 2091
_reflns_threshold_expression I>2\s(I)
_cod_data_source_file yp3068sup1.cif
_cod_data_source_block I
_cod_depositor_comments 'Adding full bibliography for 2019590.cif.'
_cod_database_code 2019590
_cod_database_fobs_code 2019590
_shelx_space_group_comment
;
The symmetry employed for this shelxl refinement is uniquely defined
by the following loop, which should always be used as a source of
symmetry information in preference to the above space-group names.
They are only intended as comments.
;
_shelx_estimated_absorpt_t_min 0.318
_shelx_estimated_absorpt_t_max 0.357
_shelxl_version_number .2013

loop_
_space_group_symop_operation_xyz
'x, y, z'
'-x+1/2, -y, z+1/2'
'-x, y+1/2, -z+1/2'
'x+1/2, -y+1/2, -z'

loop_
_atom_site_type_symbol
_atom_site_label
_atom_site_fract_x
_atom_site_fract_y
_atom_site_fract_z
_atom_site_U_iso_or_equiv
_atom_site_adp_type
_atom_site_calc_flag
_atom_site_occupancy
Pb Pb1 0.57304(7) 0.31544(5) 0.22456(2) 0.01720(11) Uani d 1
C C1 0.3478(18) 0.2908(14) 0.3850(4) 0.015(2) Uani d 1
C C2 0.193(2) 0.4305(15) 0.3657(4) 0.019(2) Uani d 1
C C3 0.148(2) 0.5760(15) 0.4001(4) 0.020(2) Uani d 1
C C4 0.269(2) 0.5808(15) 0.4512(4) 0.022(2) Uani d 1
H H4 0.2386 0.6760 0.4736 0.027 Uiso calc 1
C C5 0.435(3) 0.4448(15) 0.4695(4) 0.029(3) Uani d 1
H H5 0.5232 0.4517 0.5031 0.035 Uiso calc 1
C C6 0.467(2) 0.2998(16) 0.4374(4) 0.026(2) Uani d 1
H H6 0.5685 0.2063 0.4506 0.031 Uiso calc 1
C C7 0.386(2) 0.1275(14) 0.3530(5) 0.024(3) Uani d 1
C C8 0.063(2) 0.4280(12) 0.3089(4) 0.015(2) Uani d 1
C C9 -0.030(2) 0.7199(12) 0.3813(4) 0.018(2) Uani d 1
O O1 0.4579(19) -0.0059(10) 0.3788(3) 0.034(2) Uani d 1
O O2 0.3343(15) 0.1268(9) 0.3024(3) 0.0226(18) Uani d 1
O O3 0.2079(13) 0.4809(8) 0.2693(3) 0.0187(15) Uani d 1
O O4 -0.1825(15) 0.3759(11) 0.3067(3) 0.027(2) Uani d 1
O O5 -0.0725(17) 0.7543(9) 0.3338(3) 0.0260(17) Uani d 1
O O6 -0.1500(15) 0.8067(11) 0.4213(3) 0.0292(18) Uani d 1
H H6A -0.2515 0.8818 0.4085 0.044 Uiso calc 1

loop_
_atom_site_aniso_label
_atom_site_aniso_U_11
_atom_site_aniso_U_22
_atom_site_aniso_U_33
_atom_site_aniso_U_12
_atom_site_aniso_U_13
_atom_site_aniso_U_23
Pb1 0.01956(16) 0.01638(18) 0.01564(18) 0.00080(18) 0.00175(18) -0.00035(18)
C1 0.017(5) 0.015(6) 0.014(5) -0.001(4) 0.001(4) -0.003(4)
C2 0.013(4) 0.027(6) 0.018(6) -0.001(5) 0.004(4) 0.008(5)
C3 0.025(6) 0.018(6) 0.016(6) 0.005(4) 0.000(4) 0.001(5)
C4 0.033(6) 0.022(6) 0.012(6) 0.005(5) -0.003(5) -0.005(5)
C5 0.036(6) 0.031(6) 0.020(6) 0.012(6) -0.014(6) -0.002(5)
C6 0.029(5) 0.025(6) 0.023(6) 0.006(5) -0.005(5) 0.009(5)
C7 0.022(6) 0.021(6) 0.030(7) 0.001(4) 0.001(5) 0.003(5)
C8 0.023(5) 0.005(4) 0.018(5) 0.002(5) 0.001(5) 0.001(4)
C9 0.023(5) 0.012(5) 0.019(5) 0.004(4) 0.004(4) -0.002(4)
O1 0.045(5) 0.022(4) 0.035(5) 0.011(4) -0.007(4) -0.001(4)
O2 0.028(4) 0.018(4) 0.021(4) -0.002(3) -0.002(3) -0.003(3)
O3 0.021(3) 0.020(4) 0.015(4) 0.004(3) 0.009(3) 0.001(3)
O4 0.023(4) 0.042(5) 0.017(4) -0.006(3) -0.003(3) -0.003(4)
O5 0.030(4) 0.037(4) 0.011(4) 0.016(4) -0.003(4) 0.004(3)
O6 0.041(5) 0.023(4) 0.023(4) 0.018(4) 0.001(3) -0.001(4)

loop_
_atom_type_symbol
_atom_type_description
_atom_type_scat_dispersion_real
_atom_type_scat_dispersion_imag
_atom_type_scat_source
C C 0.0033 0.0016 'International Tables Vol C Tables 4.2.6.8 and 6.1.1.4'
H H 0.0000 0.0000 'International Tables Vol C Tables 4.2.6.8 and 6.1.1.4'
O O 0.0106 0.0060 'International Tables Vol C Tables 4.2.6.8 and 6.1.1.4'
Pb Pb -3.3944 10.1111 'International Tables Vol C Tables 4.2.6.8 and 6.1.1.4'

loop_
_geom_angle_atom_site_label_1
_geom_angle_atom_site_label_2
_geom_angle_atom_site_label_3
_geom_angle_site_symmetry_1
_geom_angle_site_symmetry_3
_geom_angle
O4 Pb1 O3 1_655 . 82.4(3)
O4 Pb1 O2 1_655 3_655 87.1(3)
O3 Pb1 O2 . 3_655 75.2(2)
O4 Pb1 O2 1_655 . 73.2(2)
O3 Pb1 O2 . . 69.8(2)
O2 Pb1 O2 3_655 . 141.5(2)
C2 C1 C6 . . 119.2(10)
C2 C1 C7 . . 122.7(9)
C6 C1 C7 . . 118.1(10)
C1 C2 C3 . . 119.4(9)
C1 C2 C8 . . 121.2(10)
C3 C2 C8 . . 119.4(9)
C4 C3 C2 . . 119.9(10)
C4 C3 C9 . . 120.3(10)
C2 C3 C9 . . 119.8(9)
C3 C4 C5 . . 120.7(11)
C3 C4 H4 . . 119.6
C5 C4 H4 . . 119.6
C6 C5 C4 . . 119.5(10)
C6 C5 H5 . . 120.2
C4 C5 H5 . . 120.2
C5 C6 C1 . . 121.2(10)
C5 C6 H6 . . 119.4
C1 C6 H6 . . 119.4
O1 C7 O2 . . 122.9(11)
O1 C7 C1 . . 117.4(11)
O2 C7 C1 . . 119.6(10)
O4 C8 O3 . . 126.2(10)
O4 C8 C2 . . 115.4(9)
O3 C8 C2 . . 118.4(10)
O5 C9 O6 . . 121.9(9)
O5 C9 C3 . . 124.3(9)
O6 C9 C3 . . 113.8(9)
C7 O2 Pb1 . 3_645 103.0(7)
C7 O2 Pb1 . . 128.1(7)
Pb1 O2 Pb1 3_645 . 104.9(3)
C8 O3 Pb1 . . 124.9(6)
C8 O4 Pb1 . 1_455 124.4(7)
C9 O6 H6A . . 109.5

loop_
_geom_bond_atom_site_label_1
_geom_bond_atom_site_label_2
_geom_bond_site_symmetry_2
_geom_bond_distance
_geom_bond_publ_flag
Pb1 O4 1_655 2.379(7) y
Pb1 O3 . 2.430(6) y
Pb1 O2 3_655 2.535(7) y
Pb1 O2 . 2.663(8) y
Pb1 O5 3_545 2.833(8) y
Pb1 O3 3_645 2.795(6) y
Pb1 O5 3_645 2.829(8) y
C1 C2 . 1.393(14) ?
C1 C6 . 1.409(14) ?
C1 C7 . 1.498(15) ?
C2 C3 . 1.423(15) ?
C2 C8 . 1.527(15) ?
C3 C4 . 1.382(13) ?
C3 C9 . 1.475(14) ?
C4 C5 . 1.393(15) ?
C4 H4 . 0.9300 ?
C5 C6 . 1.379(15) ?
C5 H5 . 0.9300 ?
C6 H6 . 0.9300 ?
C7 O1 . 1.257(13) ?
C7 O2 . 1.269(13) ?
C8 O4 . 1.246(12) ?
C8 O3 . 1.262(12) ?
C9 O5 . 1.215(12) ?
C9 O6 . 1.321(12) ?
O2 Pb1 3_645 2.535(7) ?
O4 Pb1 1_455 2.379(7) ?
O6 H6A . 0.8200 ?

loop_
_geom_hbond_atom_site_label_D
_geom_hbond_atom_site_label_H
_geom_hbond_atom_site_label_A
_geom_hbond_site_symmetry_A
_geom_hbond_distance_DH
_geom_hbond_distance_HA
_geom_hbond_distance_DA
_geom_hbond_angle_DHA
O6 H6A O1 1_465 0.82 1.80 2.592(11) 163
